data_1503449
loop_
_publ_author_name
'Hayashi, Shin-ya'
'Inokuma, Yasuhide'
'Osuka, Atsuhiro'

_publ_section_title
;
 meso-Tris(oligo-2,5-thienylene)-substituted subporphyrins.
;
_journal_issue 18
_journal_name_full 'Organic letters'
_journal_page_first 4148
_journal_page_last 4151
_journal_paper_doi 10.1021/ol101746d
_journal_volume 12
_journal_year 2010
_chemical_formula_moiety 'C40 H24 B N3 O S6, 0.5(C H2 Cl2)'
_chemical_formula_sum 'C40.5 H25 B Cl N3 O S6'
_chemical_formula_weight 808.26
_chemical_name_systematic
; 
 ? 
;
_space_group_IT_number 2
_symmetry_cell_setting triclinic
_symmetry_Int_Tables_number 2
_symmetry_space_group_name_Hall '-P 1'
_symmetry_space_group_name_H-M 'P -1'
_atom_sites_solution_hydrogens geom
_atom_sites_solution_primary direct
_atom_sites_solution_secondary difmap
_audit_creation_method SHELXL-97
_cell_angle_alpha 67.579(18)
_cell_angle_beta 79.680(17)
_cell_angle_gamma 79.989(15)
_cell_formula_units_Z 2
_cell_length_a 7.424(3)
_cell_length_b 15.481(7)
_cell_length_c 17.646(10)
_cell_measurement_reflns_used 11187
_cell_measurement_temperature 123(2)
_cell_measurement_theta_max 27.5
_cell_measurement_theta_min 3.0
_cell_volume 1832.0(15)
_computing_structure_refinement 'SHELXL-97 (Sheldrick, 1997)'
_computing_structure_solution 'SHELXS-97 (Sheldrick, 1990)'
_diffrn_ambient_temperature 123(2)
_diffrn_detector_area_resol_mean 10.00
_diffrn_measured_fraction_theta_full 0.992
_diffrn_measured_fraction_theta_max 0.992
_diffrn_measurement_device_type 'Rigaku RAXIS-RAPID'
_diffrn_measurement_method \w
_diffrn_radiation_monochromator graphite
_diffrn_radiation_source 'fine-focus sealed tube'
_diffrn_radiation_type MoK\a
_diffrn_radiation_wavelength 0.71075
_diffrn_reflns_av_R_equivalents 0.0810
_diffrn_reflns_av_sigmaI/netI 0.1048
_diffrn_reflns_limit_h_max 8
_diffrn_reflns_limit_h_min -8
_diffrn_reflns_limit_k_max 18
_diffrn_reflns_limit_k_min -17
_diffrn_reflns_limit_l_max 20
_diffrn_reflns_limit_l_min -20
_diffrn_reflns_number 14217
_diffrn_reflns_theta_full 25.00
_diffrn_reflns_theta_max 25.00
_diffrn_reflns_theta_min 3.00
_exptl_absorpt_coefficient_mu 0.486
_exptl_absorpt_correction_T_max 0.9761
_exptl_absorpt_correction_T_min 0.8882
_exptl_absorpt_correction_type none
_exptl_crystal_colour red
_exptl_crystal_density_diffrn 1.465
_exptl_crystal_density_method 'not measured'
_exptl_crystal_description prism
_exptl_crystal_F_000 830
_exptl_crystal_size_max 0.25
_exptl_crystal_size_mid 0.10
_exptl_crystal_size_min 0.05
_refine_diff_density_max 1.113
_refine_diff_density_min -0.849
_refine_diff_density_rms 0.129
_refine_ls_extinction_method none
_refine_ls_goodness_of_fit_ref 1.038
_refine_ls_hydrogen_treatment constr
_refine_ls_matrix_type full
_refine_ls_number_parameters 616
_refine_ls_number_reflns 6389
_refine_ls_number_restraints 234
_refine_ls_restrained_S_all 1.042
_refine_ls_R_factor_all 0.1187
_refine_ls_R_factor_gt 0.0878
_refine_ls_shift/su_max 0.002
_refine_ls_shift/su_mean 0.000
_refine_ls_structure_factor_coef Fsqd
_refine_ls_weighting_details 'calc w=1/[\s^2^(Fo^2^)+(0.1440P)^2^+5.2761P] where P=(Fo^2^+2Fc^2^)/3'
_refine_ls_weighting_scheme calc
_refine_ls_wR_factor_gt 0.2399
_refine_ls_wR_factor_ref 0.2738
_reflns_number_gt 4491
_reflns_number_total 6389
_reflns_threshold_expression >2sigma(I)
_cod_data_source_file ol101746d_si_004.cif
_cod_data_source_block s-bithio
_cod_original_cell_volume 1832.1(15)
_cod_original_formula_sum 'C40.50 H25 B Cl N3 O S6'
_cod_database_code 1503449

loop_
_symmetry_equiv_pos_as_xyz
'x, y, z'
'-x, -y, -z'

loop_
_atom_site_label
_atom_site_type_symbol
_atom_site_fract_x
_atom_site_fract_y
_atom_site_fract_z
_atom_site_U_iso_or_equiv
_atom_site_adp_type
_atom_site_occupancy
_atom_site_symmetry_multiplicity
_atom_site_calc_flag
_atom_site_refinement_flags
_atom_site_disorder_assembly
_atom_site_disorder_group
C1 C 0.1844(7) 0.3210(4) 0.2116(4) 0.0401(14) Uani 1 1 d . B .
C2 C 0.3380(7) 0.3519(4) 0.2306(4) 0.0407(14) Uani 1 1 d . . .
H1 H 0.4556 0.3590 0.1986 0.049 Uiso 1 1 calc R . .
C3 C 0.2858(7) 0.3691(4) 0.3021(4) 0.0377(13) Uani 1 1 d . . .
H2 H 0.3600 0.3913 0.3278 0.045 Uiso 1 1 calc R . .
C4 C 0.0991(7) 0.3478(4) 0.3319(3) 0.0336(12) Uani 1 1 d . B .
C5 C -0.0143(7) 0.3299(4) 0.4089(3) 0.0313(12) Uani 1 1 d . . .
C6 C -0.1696(7) 0.2802(4) 0.4226(3) 0.0303(11) Uani 1 1 d . B .
C7 C -0.2639(7) 0.2180(4) 0.4969(4) 0.0329(12) Uani 1 1 d . . .
H3 H -0.2545 0.2111 0.5519 0.040 Uiso 1 1 calc R . .
C8 C -0.3707(7) 0.1702(4) 0.4730(3) 0.0352(12) Uani 1 1 d . . .
H4 H -0.4494 0.1252 0.5091 0.042 Uiso 1 1 calc R . .
C9 C -0.3429(7) 0.2000(4) 0.3848(4) 0.0341(12) Uani 1 1 d . B .
C10 C -0.3799(7) 0.1629(4) 0.3285(4) 0.0337(12) Uani 1 1 d . . .
C11 C -0.2565(7) 0.1758(4) 0.2541(4) 0.0364(13) Uani 1 1 d . B .
C12 C -0.2029(8) 0.1283(4) 0.1974(4) 0.0442(14) Uani 1 1 d . . .
H5 H -0.2658 0.0820 0.1934 0.053 Uiso 1 1 calc R . .
C13 C -0.0451(8) 0.1609(5) 0.1497(4) 0.0472(15) Uani 1 1 d . . .
H6 H 0.0216 0.1400 0.1074 0.057 Uiso 1 1 calc R . .
C14 C 0.0033(8) 0.2308(5) 0.1734(4) 0.0432(14) Uani 1 1 d . B .
C15 C 0.1627(8) 0.2783(5) 0.1571(4) 0.0460(15) Uani 1 1 d . . .
N1 N 0.0445(6) 0.3262(3) 0.2719(3) 0.0334(10) Uani 1 1 d . . .
N2 N -0.2270(5) 0.2690(3) 0.3587(3) 0.0309(10) Uani 1 1 d . . .
N3 N -0.1319(6) 0.2404(3) 0.2330(3) 0.0357(11) Uani 1 1 d . . .
B1 B -0.1531(8) 0.3149(4) 0.2704(4) 0.0331(13) Uani 1 1 d . B .
O1 O -0.2675(5) 0.4001(3) 0.2315(2) 0.0355(9) Uani 1 1 d . . .
C16 C -0.2215(9) 0.4501(5) 0.1461(4) 0.0512(16) Uani 1 1 d . B .
H14 H -0.0984 0.4699 0.1365 0.077 Uiso 1 1 calc R . .
H15 H -0.3118 0.5057 0.1274 0.077 Uiso 1 1 calc R . .
H16 H -0.2226 0.4094 0.1152 0.077 Uiso 1 1 calc R . .
C17 C 0.0289(7) 0.3522(4) 0.4753(3) 0.0326(12) Uani 1 1 d . . .
C18 C -0.0954(7) 0.3803(4) 0.5329(4) 0.0352(12) Uani 1 1 d . . .
H7 H -0.2252 0.3889 0.5329 0.042 Uiso 1 1 calc R . .
C19 C -0.0092(7) 0.3946(4) 0.5913(4) 0.0367(13) Uani 1 1 d . . .
H8 H -0.0755 0.4147 0.6341 0.044 Uiso 1 1 calc R . .
C20 C 0.1786(7) 0.3770(4) 0.5807(4) 0.0357(12) Uani 1 1 d . . .
C21 C 0.3127(7) 0.3787(4) 0.6314(4) 0.0383(13) Uani 1 1 d . . .
C22 C 0.4641(6) 0.3008(4) 0.6643(3) 0.0312(12) Uani 1 1 d . . .
H9 H 0.4947 0.2432 0.6550 0.037 Uiso 1 1 calc R . .
C23 C 0.5514(8) 0.3339(5) 0.7131(4) 0.0507(16) Uani 1 1 d . . .
H10 H 0.6549 0.2985 0.7400 0.061 Uiso 1 1 calc R . .
C24 C 0.4783(8) 0.4181(4) 0.7186(4) 0.0459(15) Uani 1 1 d . . .
H11 H 0.5235 0.4455 0.7503 0.055 Uiso 1 1 calc R . .
S1 S 0.25198(17) 0.34448(10) 0.49580(9) 0.0359(4) Uani 1 1 d . . .
S2 S 0.2998(2) 0.46951(13) 0.66389(13) 0.0573(5) Uani 1 1 d . . .
C25 C -0.5415(7) 0.1126(4) 0.3487(3) 0.0341(12) Uani 1 1 d . A .
C26 C -0.6992(7) 0.1259(4) 0.3998(4) 0.0347(12) Uani 1 1 d . . .
H12 H -0.7107 0.1649 0.4313 0.042 Uiso 1 1 calc R . .
C27 C -0.8426(7) 0.0757(4) 0.4005(4) 0.0361(13) Uani 1 1 d . . .
H13 H -0.9595 0.0777 0.4326 0.043 Uiso 1 1 calc R . .
C28 C -0.7957(7) 0.0243(4) 0.3504(3) 0.0345(12) Uani 1 1 d . A .
C30 C -1.074(2) -0.0576(8) 0.3741(9) 0.023(3) Uani 0.613(8) 1 d PDU A 3
H29 H -1.1357 -0.0319 0.4141 0.028 Uiso 0.613(8) 1 calc PR A 3
C31 C -1.1554(18) -0.1200(8) 0.3536(7) 0.039(3) Uani 0.613(8) 1 d PDU A 3
H30 H -1.2729 -0.1411 0.3763 0.046 Uiso 0.613(8) 1 calc PR A 3
C32 C -1.0358(19) -0.1444(8) 0.2956(8) 0.042(3) Uani 0.613(8) 1 d PDU A 3
H31 H -1.0592 -0.1862 0.2717 0.050 Uiso 0.613(8) 1 calc PR A 3
S4 S -0.8358(6) -0.0912(3) 0.2699(2) 0.0471(11) Uani 0.613(8) 1 d PD A 3
C53 C -0.976(3) -0.1349(14) 0.2744(13) 0.046(5) Uani 0.387(8) 1 d PDU A 4
H32 H -0.9582 -0.1692 0.2386 0.055 Uiso 0.387(8) 1 calc PR A 4
C52 C -0.856(3) -0.0807(11) 0.2791(9) 0.041(5) Uani 0.387(8) 1 d PDU A 4
H33 H -0.7420 -0.0741 0.2444 0.050 Uiso 0.387(8) 1 calc PR A 4
C51 C -0.9027(7) -0.0352(4) 0.3346(3) 0.0394(13) Uani 1 1 d DU . .
C54 C -1.126(3) -0.1309(13) 0.3308(12) 0.041(5) Uani 0.387(8) 1 d PDU A 4
H34 H -1.2291 -0.1637 0.3389 0.049 Uiso 0.387(8) 1 calc PR A 4
S9 S -1.1143(7) -0.0610(5) 0.3870(4) 0.037(2) Uani 0.387(8) 1 d PD A 4
S3 S -0.57247(19) 0.03686(10) 0.30208(9) 0.0392(4) Uani 1 1 d . . .
C33 C 0.3244(18) 0.2556(11) 0.1014(8) 0.044(4) Uani 0.555(5) 1 d PDU B 1
C34 C 0.3858(14) 0.1760(9) 0.0835(6) 0.049(3) Uani 0.555(5) 1 d PDU B 1
H19 H 0.3316 0.1190 0.1109 0.059 Uiso 0.555(5) 1 calc PR B 1
C35 C 0.5345(16) 0.1860(10) 0.0214(8) 0.059(3) Uani 0.555(5) 1 d PDU B 1
H20 H 0.5937 0.1377 0.0017 0.070 Uiso 0.555(5) 1 calc PR B 1
C36 C 0.585(3) 0.2794(15) -0.0083(13) 0.043(6) Uani 0.555(5) 1 d PDU B 1
C37 C 0.745(2) 0.3033(10) -0.0708(9) 0.038(3) Uani 0.555(5) 1 d PDU B 1
C38 C 0.7758(15) 0.4063(9) -0.1147(6) 0.054(3) Uani 0.555(5) 1 d PDU B 1
H21 H 0.7025 0.4586 -0.1047 0.065 Uiso 0.555(5) 1 calc PR B 1
C39 C 0.9358(15) 0.4093(9) -0.1734(7) 0.053(3) Uani 0.555(5) 1 d PDU B 1
H22 H 0.9834 0.4664 -0.2087 0.063 Uiso 0.555(5) 1 calc PR B 1
C40 C 1.0137(17) 0.3247(10) -0.1746(7) 0.050(3) Uani 0.555(5) 1 d PDU B 1
H23 H 1.1211 0.3160 -0.2106 0.060 Uiso 0.555(5) 1 calc PR B 1
S5 S 0.4520(5) 0.3433(3) 0.0413(2) 0.0475(10) Uani 0.555(5) 1 d PD B 1
S6 S 0.8992(5) 0.2338(3) -0.1046(3) 0.0617(12) Uani 0.555(5) 1 d PD B 1
C42 C 0.287(2) 0.2919(8) 0.0765(10) 0.031(3) Uani 0.445(5) 1 d PD B 2
C43 C 0.2607(16) 0.2931(7) 0.0043(7) 0.035(3) Uani 0.445(5) 1 d PD B 2
H24 H 0.1422 0.2928 -0.0088 0.042 Uiso 0.445(5) 1 calc PR B 2
C44 C 0.4218(18) 0.2947(8) -0.0519(8) 0.039(3) Uani 0.445(5) 1 d PD B 2
H25 H 0.4201 0.2955 -0.1059 0.047 Uiso 0.445(5) 1 calc PR B 2
C45 C 0.580(3) 0.2949(11) -0.0233(19) 0.044(8) Uani 0.445(5) 1 d PD B 2
C46 C 0.766(3) 0.3140(13) -0.0637(17) 0.062(4) Uani 0.445(5) 1 d PDU B 2
C47 C 0.918(2) 0.3219(11) -0.0339(10) 0.056(3) Uani 0.445(5) 1 d PDU B 2
H26 H 0.9107 0.3338 0.0156 0.068 Uiso 0.445(5) 1 calc PR B 2
C48 C 1.087(2) 0.3108(10) -0.0836(10) 0.058(3) Uani 0.445(5) 1 d PDU B 2
H27 H 1.2038 0.3146 -0.0708 0.070 Uiso 0.445(5) 1 calc PR B 2
C49 C 1.065(3) 0.2950(12) -0.1480(13) 0.073(4) Uani 0.445(5) 1 d PDU B 2
H28 H 1.1624 0.2856 -0.1879 0.088 Uiso 0.445(5) 1 calc PR B 2
S7 S 0.5252(5) 0.2927(4) 0.0789(3) 0.0457(11) Uani 0.445(5) 1 d PD B 2
S8 S 0.8428(8) 0.2933(6) -0.1521(4) 0.0898(19) Uani 0.445(5) 1 d PDU B 2
C50 C 0.414(5) 0.996(3) 0.068(3) 0.230(19) Uani 0.50 1 d PDU . .
H17 H 0.3432 1.0087 0.1164 0.276 Uiso 0.50 1 calc PR . .
H18 H 0.4701 1.0541 0.0347 0.276 Uiso 0.50 1 calc PR . .
Cl1 Cl 0.229(4) 1.013(2) 0.011(2) 0.465(16) Uani 0.50 1 d PDU . .
Cl2 Cl 0.609(2) 0.9260(12) 0.1147(10) 0.267(7) Uani 0.50 1 d PDU . .

loop_
_atom_site_aniso_label
_atom_site_aniso_U_11
_atom_site_aniso_U_22
_atom_site_aniso_U_33
_atom_site_aniso_U_23
_atom_site_aniso_U_13
_atom_site_aniso_U_12
C1 0.022(3) 0.051(4) 0.042(3) -0.013(3) 0.005(2) -0.011(2)
C2 0.023(3) 0.053(4) 0.042(3) -0.012(3) 0.001(2) -0.010(2)
C3 0.026(3) 0.043(3) 0.044(3) -0.014(3) -0.005(2) -0.007(2)
C4 0.023(2) 0.037(3) 0.040(3) -0.015(2) 0.000(2) -0.004(2)
C5 0.022(2) 0.031(3) 0.036(3) -0.010(2) 0.000(2) 0.000(2)
C6 0.023(2) 0.029(3) 0.037(3) -0.012(2) 0.001(2) -0.003(2)
C7 0.025(3) 0.033(3) 0.039(3) -0.015(2) 0.006(2) -0.003(2)
C8 0.026(3) 0.036(3) 0.040(3) -0.014(2) 0.006(2) -0.004(2)
C9 0.019(2) 0.032(3) 0.048(3) -0.015(3) 0.005(2) -0.004(2)
C10 0.022(2) 0.032(3) 0.044(3) -0.014(2) 0.003(2) -0.003(2)
C11 0.028(3) 0.035(3) 0.046(3) -0.015(3) 0.002(2) -0.006(2)
C12 0.040(3) 0.044(3) 0.054(4) -0.028(3) 0.004(3) -0.005(3)
C13 0.040(3) 0.056(4) 0.049(4) -0.028(3) 0.006(3) -0.006(3)
C14 0.031(3) 0.058(4) 0.042(3) -0.024(3) 0.005(3) -0.009(3)
C15 0.029(3) 0.064(4) 0.048(4) -0.025(3) 0.005(3) -0.010(3)
N1 0.024(2) 0.037(2) 0.038(3) -0.014(2) 0.0024(19) -0.0067(19)
N2 0.022(2) 0.031(2) 0.038(3) -0.015(2) 0.0023(18) -0.0018(18)
N3 0.024(2) 0.041(3) 0.043(3) -0.020(2) 0.005(2) -0.0039(19)
B1 0.022(3) 0.036(3) 0.041(4) -0.014(3) 0.001(3) -0.010(2)
O1 0.0265(18) 0.036(2) 0.041(2) -0.0084(17) -0.0060(16) -0.0057(15)
C16 0.054(4) 0.045(4) 0.046(4) -0.008(3) -0.005(3) -0.005(3)
C17 0.024(3) 0.031(3) 0.041(3) -0.011(2) -0.004(2) -0.001(2)
C18 0.026(3) 0.037(3) 0.045(3) -0.019(3) 0.002(2) -0.006(2)
C19 0.032(3) 0.036(3) 0.044(3) -0.020(3) 0.005(2) -0.005(2)
C20 0.033(3) 0.034(3) 0.042(3) -0.017(2) 0.002(2) -0.007(2)
C21 0.032(3) 0.038(3) 0.047(3) -0.018(3) 0.000(3) -0.008(2)
C22 0.016(2) 0.061(3) 0.031(3) -0.034(3) 0.009(2) -0.013(2)
C23 0.027(3) 0.057(4) 0.061(4) -0.018(3) 0.006(3) -0.008(3)
C24 0.041(3) 0.046(4) 0.055(4) -0.020(3) -0.005(3) -0.011(3)
S1 0.0244(7) 0.0417(8) 0.0442(8) -0.0203(7) 0.0012(6) -0.0048(6)
S2 0.0541(10) 0.0521(10) 0.0746(13) -0.0295(9) -0.0183(9) -0.0031(8)
C25 0.031(3) 0.032(3) 0.039(3) -0.012(2) -0.002(2) -0.005(2)
C26 0.032(3) 0.029(3) 0.043(3) -0.016(2) 0.002(2) -0.004(2)
C27 0.026(3) 0.038(3) 0.043(3) -0.017(3) 0.007(2) -0.008(2)
C28 0.030(3) 0.032(3) 0.038(3) -0.008(2) -0.001(2) -0.008(2)
C30 0.010(4) 0.027(5) 0.031(5) -0.013(4) 0.010(4) -0.005(4)
C31 0.032(4) 0.038(5) 0.042(5) -0.012(4) 0.003(4) -0.008(4)
C32 0.040(6) 0.042(5) 0.049(6) -0.022(4) 0.005(5) -0.017(4)
S4 0.044(2) 0.0473(18) 0.059(2) -0.0327(15) 0.0027(15) -0.0068(14)
C53 0.046(7) 0.044(6) 0.051(7) -0.021(5) 0.003(6) -0.009(6)
C52 0.039(7) 0.037(7) 0.048(7) -0.019(5) 0.003(6) -0.006(5)
C51 0.038(3) 0.038(3) 0.042(3) -0.012(2) -0.008(2) -0.006(2)
C54 0.045(8) 0.040(7) 0.045(8) -0.022(6) 0.001(6) -0.012(6)
S9 0.021(3) 0.048(3) 0.040(3) -0.014(2) 0.010(2) -0.017(2)
S3 0.0333(7) 0.0436(8) 0.0459(9) -0.0228(7) 0.0035(6) -0.0110(6)
C33 0.038(7) 0.045(7) 0.047(7) -0.011(6) -0.017(5) -0.002(6)
C34 0.042(5) 0.052(6) 0.049(6) -0.020(5) 0.003(5) 0.000(5)
C35 0.049(6) 0.064(7) 0.062(7) -0.021(5) -0.001(5) -0.014(5)
C36 0.039(9) 0.057(8) 0.031(9) -0.015(6) 0.000(6) -0.009(6)
C37 0.033(5) 0.044(6) 0.040(6) -0.017(5) 0.007(4) -0.022(4)
C38 0.045(6) 0.050(6) 0.041(6) 0.008(5) 0.006(5) -0.009(5)
C39 0.053(6) 0.058(6) 0.045(6) -0.021(5) -0.002(5) 0.000(5)
C40 0.048(7) 0.058(7) 0.043(6) -0.020(5) 0.011(5) -0.018(5)
S5 0.0399(18) 0.054(2) 0.049(2) -0.0204(17) 0.0086(16) -0.0177(16)
S6 0.058(2) 0.055(2) 0.062(2) -0.0195(19) 0.0219(18) -0.0139(17)
C42 0.019(6) 0.033(9) 0.036(9) -0.008(7) -0.010(6) 0.007(6)
C43 0.028(6) 0.048(7) 0.020(6) -0.005(5) 0.011(5) -0.013(5)
C44 0.055(8) 0.040(7) 0.026(6) -0.016(6) -0.003(6) -0.008(6)
C45 0.031(12) 0.071(17) 0.026(10) -0.018(10) 0.007(7) -0.006(10)
C46 0.059(6) 0.088(7) 0.054(6) -0.042(5) 0.004(5) -0.017(6)
C47 0.049(5) 0.077(6) 0.053(5) -0.033(5) 0.003(5) -0.018(5)
C48 0.049(5) 0.074(6) 0.056(6) -0.028(5) 0.001(5) -0.013(5)
C49 0.059(6) 0.100(7) 0.061(6) -0.035(5) 0.001(5) -0.006(5)
S7 0.0279(18) 0.071(3) 0.032(2) -0.017(2) 0.0003(15) 0.0006(19)
S8 0.066(3) 0.137(5) 0.066(3) -0.041(3) 0.001(2) -0.010(3)
C50 0.22(2) 0.24(2) 0.21(2) -0.070(12) -0.024(10) -0.019(10)
Cl1 0.473(18) 0.437(18) 0.474(18) -0.178(11) -0.021(10) -0.036(10)
Cl2 0.281(10) 0.249(10) 0.260(10) -0.114(8) 0.017(8) -0.001(8)

loop_
_atom_type_symbol
_atom_type_description
_atom_type_scat_dispersion_real
_atom_type_scat_dispersion_imag
_atom_type_scat_source
C C 0.0033 0.0016 'International Tables Vol C Tables 4.2.6.8 and 6.1.1.4'
H H 0.0000 0.0000 'International Tables Vol C Tables 4.2.6.8 and 6.1.1.4'
B B 0.0013 0.0007 'International Tables Vol C Tables 4.2.6.8 and 6.1.1.4'
N N 0.0061 0.0033 'International Tables Vol C Tables 4.2.6.8 and 6.1.1.4'
O O 0.0106 0.0060 'International Tables Vol C Tables 4.2.6.8 and 6.1.1.4'
S S 0.1246 0.1234 'International Tables Vol C Tables 4.2.6.8 and 6.1.1.4'
Cl Cl 0.1484 0.1585 'International Tables Vol C Tables 4.2.6.8 and 6.1.1.4'

loop_
_geom_angle_atom_site_label_1
_geom_angle_atom_site_label_2
_geom_angle_atom_site_label_3
_geom_angle
_geom_angle_site_symmetry_3
N1 C1 C15 119.6(5) .
N1 C1 C2 104.6(5) .
C15 C1 C2 135.0(5) .
C3 C2 C1 108.6(5) .
C3 C2 H1 125.7 .
C1 C2 H1 125.7 .
C2 C3 C4 108.3(5) .
C2 C3 H2 125.8 .
C4 C3 H2 125.8 .
N1 C4 C5 118.9(5) .
N1 C4 C3 105.0(5) .
C5 C4 C3 135.0(5) .
C4 C5 C6 117.5(5) .
C4 C5 C17 123.1(5) .
C6 C5 C17 119.2(5) .
N2 C6 C5 120.2(5) .
N2 C6 C7 106.4(4) .
C5 C6 C7 131.9(5) .
C8 C7 C6 107.2(5) .
C8 C7 H3 126.4 .
C6 C7 H3 126.4 .
C7 C8 C9 108.6(5) .
C7 C8 H4 125.7 .
C9 C8 H4 125.7 .
N2 C9 C10 119.8(5) .
N2 C9 C8 105.4(5) .
C10 C9 C8 133.5(5) .
C9 C10 C11 118.3(5) .
C9 C10 C25 118.9(5) .
C11 C10 C25 122.8(5) .
N3 C11 C12 105.2(5) .
N3 C11 C10 117.7(5) .
C12 C11 C10 136.2(5) .
C13 C12 C11 107.9(5) .
C13 C12 H5 126.0 .
C11 C12 H5 126.0 .
C12 C13 C14 109.1(5) .
C12 C13 H6 125.5 .
C14 C13 H6 125.5 .
N3 C14 C13 105.5(5) .
N3 C14 C15 118.6(5) .
C13 C14 C15 135.2(6) .
C1 C15 C14 118.3(5) .
C1 C15 C33 120.3(7) .
C14 C15 C33 118.5(8) .
C1 C15 C42 122.2(7) .
C14 C15 C42 119.0(8) .
C33 C15 C42 23.8(5) .
C1 N1 C4 113.0(4) .
C1 N1 B1 123.7(5) .
C4 N1 B1 123.2(5) .
C6 N2 C9 112.3(5) .
C6 N2 B1 124.3(4) .
C9 N2 B1 122.8(5) .
C14 N3 C11 112.0(5) .
C14 N3 B1 125.1(5) .
C11 N3 B1 122.9(4) .
O1 B1 N2 110.8(4) .
O1 B1 N3 115.9(5) .
N2 B1 N3 105.6(4) .
O1 B1 N1 115.6(4) .
N2 B1 N1 105.0(5) .
N3 B1 N1 102.8(4) .
C16 O1 B1 118.0(5) .
O1 C16 H14 109.5 .
O1 C16 H15 109.5 .
H14 C16 H15 109.5 .
O1 C16 H16 109.5 .
H14 C16 H16 109.5 .
H15 C16 H16 109.5 .
C18 C17 C5 127.1(5) .
C18 C17 S1 109.7(4) .
C5 C17 S1 123.3(4) .
C17 C18 C19 113.2(5) .
C17 C18 H7 123.4 .
C19 C18 H7 123.4 .
C20 C19 C18 113.8(5) .
C20 C19 H8 123.1 .
C18 C19 H8 123.1 .
C19 C20 C21 129.4(5) .
C19 C20 S1 110.6(4) .
C21 C20 S1 120.0(4) .
C20 C21 C22 125.5(5) .
C20 C21 S2 120.9(4) .
C22 C21 S2 113.5(4) .
C23 C22 C21 104.2(5) .
C23 C22 H9 127.9 .
C21 C22 H9 127.9 .
C24 C23 C22 116.6(6) .
C24 C23 H10 121.7 .
C22 C23 H10 121.7 .
C23 C24 S2 113.5(5) .
C23 C24 H11 123.3 .
S2 C24 H11 123.3 .
C20 S1 C17 92.8(3) .
C24 S2 C21 92.2(3) .
C26 C25 C10 125.6(5) .
C26 C25 S3 109.9(4) .
C10 C25 S3 124.1(4) .
C25 C26 C27 113.4(5) .
C25 C26 H12 123.3 .
C27 C26 H12 123.3 .
C28 C27 C26 113.2(5) .
C28 C27 H13 123.4 .
C26 C27 H13 123.4 .
C27 C28 C51 129.7(5) .
C27 C28 S3 110.7(4) .
C51 C28 S3 119.6(4) .
C51 C30 C31 117.9(14) .
C51 C30 H29 121.0 .
C31 C30 H29 121.0 .
C32 C31 C30 107.5(14) .
C32 C31 H30 126.3 .
C30 C31 H30 126.3 .
C31 C32 S4 112.6(11) .
C31 C32 H31 123.7 .
S4 C32 H31 123.7 .
C51 S4 C32 93.3(7) .
C54 C53 C52 107(2) .
C54 C53 H32 126.4 .
C52 C53 H32 126.4 .
C53 C52 C51 119(2) .
C53 C52 H33 120.3 .
C51 C52 H33 120.3 .
C30 C51 C52 106.3(14) .
C30 C51 C28 125.4(9) .
C52 C51 C28 128.3(12) .
C30 C51 S4 108.7(8) .
C52 C51 S4 3.2(10) .
C28 C51 S4 125.9(4) .
C30 C51 S9 2.6(10) .
C52 C51 S9 108.9(13) .
C28 C51 S9 122.8(5) .
S4 C51 S9 111.2(4) .
C53 C54 S9 114.7(19) .
C53 C54 H34 122.6 .
S9 C54 H34 122.6 .
C51 S9 C54 89.8(9) .
C28 S3 C25 92.7(3) .
C34 C33 C15 131.8(12) .
C34 C33 S5 110.4(11) .
C15 C33 S5 117.6(10) .
C33 C34 C35 114.1(12) .
C33 C34 H19 123.0 .
C35 C34 H19 123.0 .
C34 C35 C36 110.2(16) .
C34 C35 H20 124.9 .
C36 C35 H20 124.9 .
C35 C36 C37 119.1(19) .
C35 C36 S5 111.1(16) .
C37 C36 S5 129.7(16) .
C36 C37 C38 118.8(15) .
C36 C37 S6 128.7(13) .
C38 C37 S6 112.5(12) .
C39 C38 C37 106.9(12) .
C39 C38 H21 126.6 .
C37 C38 H21 126.6 .
C40 C39 C38 114.3(12) .
C40 C39 H22 122.9 .
C38 C39 H22 122.9 .
C39 C40 S6 113.1(10) .
C39 C40 H23 123.5 .
S6 C40 H23 123.5 .
C36 S5 C33 94.2(9) .
C37 S6 C40 93.3(7) .
C43 C42 C15 132.9(12) .
C43 C42 S7 110.1(11) .
C15 C42 S7 116.5(10) .
C42 C43 C44 114.7(12) .
C42 C43 H24 122.6 .
C44 C43 H24 122.6 .
C45 C44 C43 115.1(17) .
C45 C44 H25 122.5 .
C43 C44 H25 122.5 .
C44 C45 C46 133(2) .
C44 C45 S7 108.5(19) .
C46 C45 S7 117.3(15) .
C47 C46 C45 131(2) .
C47 C46 S8 106.6(19) .
C45 C46 S8 119.5(17) .
C46 C47 C48 114.1(19) .
C46 C47 H26 123.0 .
C48 C47 H26 123.0 .
C49 C48 C47 112.6(16) .
C49 C48 H27 123.7 .
C47 C48 H27 123.7 .
C48 C49 S8 111.5(17) .
C48 C49 H28 124.3 .
S8 C49 H28 124.3 .
C45 S7 C42 91.6(8) .
C49 S8 C46 95.2(11) .
Cl1 C50 Cl2 151(3) .
Cl1 C50 H17 98.8 .
Cl2 C50 H17 98.8 .
Cl1 C50 H18 98.8 .
Cl2 C50 H18 98.8 .
H17 C50 H18 103.9 .
C50 Cl1 Cl2 96(2) 2_675
C50 Cl2 Cl1 86.1(19) 2_675

loop_
_geom_bond_atom_site_label_1
_geom_bond_atom_site_label_2
_geom_bond_distance
_geom_bond_site_symmetry_2
C1 N1 1.363(7) .
C1 C15 1.401(9) .
C1 C2 1.446(8) .
C2 C3 1.363(8) .
C2 H1 0.9500 .
C3 C4 1.439(7) .
C3 H2 0.9500 .
C4 N1 1.367(7) .
C4 C5 1.421(7) .
C5 C6 1.431(7) .
C5 C17 1.440(8) .
C6 N2 1.353(7) .
C6 C7 1.442(7) .
C7 C8 1.384(8) .
C7 H3 0.9500 .
C8 C9 1.431(8) .
C8 H4 0.9500 .
C9 N2 1.376(7) .
C9 C10 1.407(8) .
C10 C11 1.428(8) .
C10 C25 1.460(7) .
C11 N3 1.382(7) .
C11 C12 1.420(8) .
C12 C13 1.366(9) .
C12 H5 0.9500 .
C13 C14 1.418(9) .
C13 H6 0.9500 .
C14 N3 1.352(7) .
C14 C15 1.430(8) .
C15 C33 1.492(17) .
C15 C42 1.513(17) .
N1 B1 1.514(7) .
N2 B1 1.490(8) .
N3 B1 1.506(8) .
B1 O1 1.437(7) .
O1 C16 1.416(7) .
C16 H14 0.9800 .
C16 H15 0.9800 .
C16 H16 0.9800 .
C17 C18 1.392(8) .
C17 S1 1.733(5) .
C18 C19 1.407(8) .
C18 H7 0.9500 .
C19 C20 1.366(8) .
C19 H8 0.9500 .
C20 C21 1.463(8) .
C20 S1 1.727(6) .
C21 C22 1.511(8) .
C21 S2 1.692(6) .
C22 C23 1.439(8) .
C22 H9 0.9500 .
C23 C24 1.355(9) .
C23 H10 0.9500 .
C24 S2 1.681(7) .
C24 H11 0.9500 .
C25 C26 1.380(8) .
C25 S3 1.733(6) .
C26 C27 1.418(8) .
C26 H12 0.9500 .
C27 C28 1.366(8) .
C27 H13 0.9500 .
C28 C51 1.444(8) .
C28 S3 1.730(5) .
C30 C51 1.369(17) .
C30 C31 1.406(10) .
C30 H29 0.9500 .
C31 C32 1.353(17) .
C31 H30 0.9500 .
C32 S4 1.729(14) .
C32 H31 0.9500 .
S4 C51 1.644(7) .
C53 C54 1.366(10) .
C53 C52 1.353(10) .
C53 H32 0.9500 .
C52 C51 1.378(10) .
C52 H33 0.9500 .
C51 S9 1.703(4) .
C54 S9 1.74(2) .
C54 H34 0.9500 .
C33 C34 1.37(2) .
C33 S5 1.690(15) .
C34 C35 1.392(17) .
C34 H19 0.9500 .
C35 C36 1.43(2) .
C35 H20 0.9500 .
C36 C37 1.460(17) .
C36 S5 1.65(3) .
C37 C38 1.522(17) .
C37 S6 1.62(2) .
C38 C39 1.424(16) .
C38 H21 0.9500 .
C39 C40 1.344(19) .
C39 H22 0.9500 .
C40 S6 1.715(13) .
C40 H23 0.9500 .
C42 C43 1.32(2) .
C42 S7 1.776(15) .
C43 C44 1.408(17) .
C43 H24 0.9500 .
C44 C45 1.361(10) .
C44 H25 0.9500 .
C45 C46 1.456(17) .
C45 S7 1.76(3) .
C46 C47 1.371(17) .
C46 S8 1.69(3) .
C47 C48 1.42(2) .
C47 H26 0.9500 .
C48 C49 1.29(3) .
C48 H27 0.9500 .
C49 S8 1.67(2) .
C49 H28 0.9500 .
C50 Cl1 1.768(10) .
C50 Cl2 1.774(10) .
C50 H17 0.9900 .
C50 H18 0.9900 .
Cl1 Cl2 2.25(4) 2_675
Cl2 Cl1 2.25(4) 2_675

loop_
_geom_torsion_atom_site_label_1
_geom_torsion_atom_site_label_2
_geom_torsion_atom_site_label_3
_geom_torsion_atom_site_label_4
_geom_torsion
_geom_torsion_site_symmetry_4
N1 C1 C2 C3 3.0(7) .
C15 C1 C2 C3 -166.4(7) .
C1 C2 C3 C4 1.2(7) .
C2 C3 C4 N1 -4.9(6) .
C2 C3 C4 C5 162.1(6) .
N1 C4 C5 C6 7.0(7) .
C3 C4 C5 C6 -158.7(6) .
N1 C4 C5 C17 -178.5(5) .
C3 C4 C5 C17 15.8(10) .
C4 C5 C6 N2 -13.7(7) .
C17 C5 C6 N2 171.5(5) .
C4 C5 C6 C7 150.4(6) .
C17 C5 C6 C7 -24.4(8) .
N2 C6 C7 C8 1.7(6) .
C5 C6 C7 C8 -164.1(5) .
C6 C7 C8 C9 1.0(6) .
C7 C8 C9 N2 -3.2(6) .
C7 C8 C9 C10 163.5(6) .
N2 C9 C10 C11 18.8(8) .
C8 C9 C10 C11 -146.4(6) .
N2 C9 C10 C25 -161.5(5) .
C8 C9 C10 C25 33.2(9) .
C9 C10 C11 N3 -13.7(8) .
C25 C10 C11 N3 166.7(5) .
C9 C10 C11 C12 154.1(7) .
C25 C10 C11 C12 -25.6(10) .
N3 C11 C12 C13 4.1(7) .
C10 C11 C12 C13 -164.7(7) .
C11 C12 C13 C14 -1.2(8) .
C12 C13 C14 N3 -2.2(7) .
C12 C13 C14 C15 167.7(7) .
N1 C1 C15 C14 -8.0(9) .
C2 C1 C15 C14 160.2(7) .
N1 C1 C15 C33 -168.4(8) .
C2 C1 C15 C33 -0.3(13) .
N1 C1 C15 C42 163.7(7) .
C2 C1 C15 C42 -28.2(12) .
N3 C14 C15 C1 9.4(9) .
C13 C14 C15 C1 -159.5(7) .
N3 C14 C15 C33 170.2(7) .
C13 C14 C15 C33 1.3(12) .
N3 C14 C15 C42 -162.5(7) .
C13 C14 C15 C42 28.6(12) .
C15 C1 N1 C4 164.9(6) .
C2 C1 N1 C4 -6.4(7) .
C15 C1 N1 B1 -18.4(9) .
C2 C1 N1 B1 170.3(5) .
C5 C4 N1 C1 -162.4(5) .
C3 C4 N1 C1 7.2(6) .
C5 C4 N1 B1 20.9(8) .
C3 C4 N1 B1 -169.6(5) .
C5 C6 N2 C9 163.9(4) .
C7 C6 N2 C9 -3.9(6) .
C5 C6 N2 B1 -7.5(7) .
C7 C6 N2 B1 -175.2(5) .
C10 C9 N2 C6 -164.5(5) .
C8 C9 N2 C6 4.4(6) .
C10 C9 N2 B1 7.0(7) .
C8 C9 N2 B1 175.9(5) .
C13 C14 N3 C11 4.9(7) .
C15 C14 N3 C11 -166.9(6) .
C13 C14 N3 B1 -172.3(5) .
C15 C14 N3 B1 15.8(9) .
C12 C11 N3 C14 -5.7(7) .
C10 C11 N3 C14 165.6(5) .
C12 C11 N3 B1 171.7(5) .
C10 C11 N3 B1 -17.1(8) .
C6 N2 B1 O1 -95.6(6) .
C9 N2 B1 O1 93.9(6) .
C6 N2 B1 N3 138.1(5) .
C9 N2 B1 N3 -32.3(6) .
C6 N2 B1 N1 29.8(7) .
C9 N2 B1 N1 -140.6(5) .
C14 N3 B1 O1 91.6(6) .
C11 N3 B1 O1 -85.4(6) .
C14 N3 B1 N2 -145.3(5) .
C11 N3 B1 N2 37.7(7) .
C14 N3 B1 N1 -35.5(7) .
C11 N3 B1 N1 147.6(5) .
C1 N1 B1 O1 -90.7(7) .
C4 N1 B1 O1 85.6(7) .
C1 N1 B1 N2 146.8(5) .
C4 N1 B1 N2 -36.8(7) .
C1 N1 B1 N3 36.5(7) .
C4 N1 B1 N3 -147.1(5) .
N2 B1 O1 C16 -176.9(5) .
N3 B1 O1 C16 -56.6(6) .
N1 B1 O1 C16 63.8(7) .
C4 C5 C17 C18 147.1(6) .
C6 C5 C17 C18 -38.4(8) .
C4 C5 C17 S1 -34.5(7) .
C6 C5 C17 S1 139.9(4) .
C5 C17 C18 C19 178.5(5) .
S1 C17 C18 C19 0.0(6) .
C17 C18 C19 C20 -0.9(7) .
C18 C19 C20 C21 -176.0(5) .
C18 C19 C20 S1 1.3(6) .
C19 C20 C21 C22 128.8(6) .
S1 C20 C21 C22 -48.2(7) .
C19 C20 C21 S2 -47.0(8) .
S1 C20 C21 S2 135.9(4) .
C20 C21 C22 C23 -177.3(5) .
S2 C21 C22 C23 -1.2(6) .
C21 C22 C23 C24 1.8(7) .
C22 C23 C24 S2 -1.7(7) .
C19 C20 S1 C17 -1.1(5) .
C21 C20 S1 C17 176.5(5) .
C18 C17 S1 C20 0.6(4) .
C5 C17 S1 C20 -178.0(5) .
C23 C24 S2 C21 0.7(5) .
C20 C21 S2 C24 176.7(5) .
C22 C21 S2 C24 0.4(4) .
C9 C10 C25 C26 26.1(8) .
C11 C10 C25 C26 -154.3(6) .
C9 C10 C25 S3 -161.8(4) .
C11 C10 C25 S3 17.9(8) .
C10 C25 C26 C27 172.8(5) .
S3 C25 C26 C27 -0.3(6) .
C25 C26 C27 C28 -0.1(7) .
C26 C27 C28 C51 -180.0(5) .
C26 C27 C28 S3 0.3(6) .
C51 C30 C31 C32 0.0(3) .
C30 C31 C32 S4 -0.1(4) .
C31 C32 S4 C51 0.1(4) .
C54 C53 C52 C51 0.0(3) .
C31 C30 C51 C52 2.4(6) .
C31 C30 C51 C28 -177.3(6) .
C31 C30 C51 S4 0.0(2) .
C31 C30 C51 S9 -165(12) .
C53 C52 C51 C30 -0.6(6) .
C53 C52 C51 C28 179.0(7) .
C53 C52 C51 S4 136(18) .
C53 C52 C51 S9 0.0(2) .
C27 C28 C51 C30 -5.8(9) .
S3 C28 C51 C30 173.9(4) .
C27 C28 C51 C52 174.7(7) .
S3 C28 C51 C52 -5.6(8) .
C27 C28 C51 S4 177.4(5) .
S3 C28 C51 S4 -2.9(7) .
C27 C28 C51 S9 -6.4(9) .
S3 C28 C51 S9 173.3(4) .
C32 S4 C51 C30 0.0(3) .
C32 S4 C51 C52 -44(18) .
C32 S4 C51 C28 177.2(6) .
C32 S4 C51 S9 0.7(5) .
C52 C53 C54 S9 0.0(5) .
C30 C51 S9 C54 13(12) .
C52 C51 S9 C54 0.0(3) .
C28 C51 S9 C54 -179.1(7) .
S4 C51 S9 C54 -2.4(6) .
C53 C54 S9 C51 0.0(5) .
C27 C28 S3 C25 -0.4(5) .
C51 C28 S3 C25 179.8(5) .
C26 C25 S3 C28 0.4(4) .
C10 C25 S3 C28 -172.8(5) .
C1 C15 C33 C34 133.1(8) .
C14 C15 C33 C34 -27.4(11) .
C42 C15 C33 C34 -125(2) .
C1 C15 C33 S5 -53.0(10) .
C14 C15 C33 S5 146.6(7) .
C42 C15 C33 S5 49(2) .
C15 C33 C34 C35 174.1(11) .
S5 C33 C34 C35 -0.2(2) .
C33 C34 C35 C36 -0.2(3) .
C34 C35 C36 C37 176.9(11) .
C34 C35 C36 S5 0.4(4) .
C35 C36 C37 C38 167.8(6) .
S5 C36 C37 C38 -16.5(14) .
C35 C36 C37 S6 -10.0(14) .
S5 C36 C37 S6 165.7(8) .
C36 C37 C38 C39 -178.2(11) .
S6 C37 C38 C39 -0.05(19) .
C37 C38 C39 C40 0.0(2) .
C38 C39 C40 S6 0.1(4) .
C35 C36 S5 C33 -0.4(4) .
C37 C36 S5 C33 -176.4(13) .
C34 C33 S5 C36 0.4(4) .
C15 C33 S5 C36 -174.8(9) .
C36 C37 S6 C40 178.0(12) .
C38 C37 S6 C40 0.1(3) .
C39 C40 S6 C37 -0.1(4) .
C1 C15 C42 C43 -149.3(7) .
C14 C15 C42 C43 22.3(12) .
C33 C15 C42 C43 118(2) .
C1 C15 C42 S7 39.9(10) .
C14 C15 C42 S7 -148.5(7) .
C33 C15 C42 S7 -53(2) .
C15 C42 C43 C44 -171.3(12) .
S7 C42 C43 C44 -0.1(2) .
C42 C43 C44 C45 -0.1(3) .
C43 C44 C45 C46 -166.3(19) .
C43 C44 C45 S7 0.2(5) .
C44 C45 C46 C47 173.1(13) .
S7 C45 C46 C47 8(2) .
C44 C45 C46 S8 -28(2) .
S7 C45 C46 S8 166.4(10) .
C45 C46 C47 C48 161(2) .
S8 C46 C47 C48 -0.1(2) .
C46 C47 C48 C49 -0.1(3) .
C47 C48 C49 S8 0.3(5) .
C44 C45 S7 C42 -0.2(4) .
C46 C45 S7 C42 168.8(14) .
C43 C42 S7 C45 0.1(3) .
C15 C42 S7 C45 173.0(10) .
C48 C49 S8 C46 -0.3(5) .
C47 C46 S8 C49 0.2(3) .
C45 C46 S8 C49 -163.3(17) .
Cl2 C50 Cl1 Cl2 -87(7) 2_675
Cl1 C50 Cl2 Cl1 85(7) 2_675
